data_7125511
loop_
_publ_author_name
'Veige, Adam S.'
'Wolczanski, Peter T.'
'Lobkovsky, Emil B.'

_publ_section_title
;
 (silox)3RePMe3 (silox = tBu3SiO) is carbonylated to the double insertion
 product (silox)(Me3P){cis-(CO)2}Re{ trans-(CO2SitBu3)2 }
;
_journal_issue 24
_journal_name_full 'Chemical Communications'
_journal_page_first 2734
_journal_paper_doi 10.1039/b107884b
_journal_year 2001
_chemical_formula_sum 'C43 H90 O7 P Re Si3'
_chemical_formula_weight 1020.59
_space_group_IT_number 2
_space_group_name_Hall '-P 1'
_space_group_name_H-M_alt 'P -1'
_symmetry_cell_setting triclinic
_symmetry_space_group_name_H-M 'P -1'
_atom_sites_solution_hydrogens geom
_atom_sites_solution_primary direct
_atom_sites_solution_secondary difmap
_audit_creation_method SHELXL-97
_cell_angle_alpha 96.464(2)
_cell_angle_beta 104.696(2)
_cell_angle_gamma 116.971(1)
_cell_formula_units_Z 2
_cell_length_a 13.2908(7)
_cell_length_b 13.4716(8)
_cell_length_c 17.7266(9)
_cell_measurement_temperature 173(2)
_cell_volume 2639.1(3)
_computing_cell_refinement SAINT+
_computing_data_collection SMART
_computing_data_reduction SAINT+
_computing_molecular_graphics SHELXTL
_computing_publication_material SHELXTL
_computing_structure_refinement 'SHELXL-97 (Sheldrick, 1997)'
_computing_structure_solution 'SHELXS-97 (Sheldrick, 1990)'
_diffrn_ambient_temperature 173(2)
_diffrn_measured_fraction_theta_full 0.992
_diffrn_measured_fraction_theta_max 0.992
_diffrn_measurement_device_type 'Bruker 1K CCD'
_diffrn_measurement_method '0.3 deg. omega scans'
_diffrn_radiation_monochromator graphite
_diffrn_radiation_source 'fine-focus sealed tube'
_diffrn_radiation_type MoK\a
_diffrn_radiation_wavelength 0.71073
_diffrn_reflns_av_R_equivalents 0.0274
_diffrn_reflns_av_sigmaI/netI 0.0542
_diffrn_reflns_limit_h_max 13
_diffrn_reflns_limit_h_min -8
_diffrn_reflns_limit_k_max 14
_diffrn_reflns_limit_k_min -14
_diffrn_reflns_limit_l_max 18
_diffrn_reflns_limit_l_min -18
_diffrn_reflns_number 9207
_diffrn_reflns_theta_full 21.97
_diffrn_reflns_theta_max 21.97
_diffrn_reflns_theta_min 1.82
_exptl_absorpt_coefficient_mu 2.442
_exptl_absorpt_correction_T_max 0.7923
_exptl_absorpt_correction_T_min 0.707013
_exptl_absorpt_correction_type SADABS
_exptl_crystal_colour yellow
_exptl_crystal_density_diffrn 1.284
_exptl_crystal_density_method 'not measured'
_exptl_crystal_description block
_exptl_crystal_F_000 1072
_exptl_crystal_size_max 0.20
_exptl_crystal_size_mid 0.10
_exptl_crystal_size_min 0.10
_refine_diff_density_max 3.707
_refine_diff_density_min -0.901
_refine_diff_density_rms 0.133
_refine_ls_extinction_method none
_refine_ls_goodness_of_fit_ref 1.051
_refine_ls_hydrogen_treatment mixed
_refine_ls_matrix_type full
_refine_ls_number_parameters 496
_refine_ls_number_reflns 6387
_refine_ls_number_restraints 702
_refine_ls_restrained_S_all 1.073
_refine_ls_R_factor_all 0.0632
_refine_ls_R_factor_gt 0.0510
_refine_ls_shift/su_max 1.669
_refine_ls_shift/su_mean 0.125
_refine_ls_structure_factor_coef Fsqd
_refine_ls_weighting_details 'calc w=1/[\s^2^(Fo^2^)+(0.0642P)^2^+16.2380P] where P=(Fo^2^+2Fc^2^)/3'
_refine_ls_weighting_scheme calc
_refine_ls_wR_factor_gt 0.1228
_refine_ls_wR_factor_ref 0.1294
_reflns_number_gt 5496
_reflns_number_total 6387
_reflns_threshold_expression >2sigma(I)
_cod_data_source_file b107884b.txt
_cod_data_source_block asv513
_cod_original_cell_volume 2639.1(2)
_cod_original_sg_symbol_H-M P-1
_cod_database_code 7125511

loop_
_symmetry_equiv_pos_as_xyz
'x, y, z'
'-x, -y, -z'

loop_
_atom_site_label
_atom_site_type_symbol
_atom_site_fract_x
_atom_site_fract_y
_atom_site_fract_z
_atom_site_U_iso_or_equiv
_atom_site_adp_type
_atom_site_occupancy
_atom_site_symmetry_multiplicity
_atom_site_calc_flag
_atom_site_refinement_flags
_atom_site_disorder_assembly
_atom_site_disorder_group
Re1 Re -0.02662(2) -0.17334(2) -0.293092(15) 0.02629(7) Uani 1 1 d . A .
Si1 Si -0.39916(14) -0.18479(15) -0.35214(11) 0.0358(5) Uani 1 1 d . . .
Si2 Si 0.28323(14) 0.19271(14) -0.12863(10) 0.0311(5) Uani 1 1 d . . .
Si3 Si -0.03318(15) -0.41960(15) -0.22871(12) 0.0387(5) Uani 1 1 d . A .
P1 P 0.01318(16) -0.21193(19) -0.41977(11) 0.0500(6) Uani 1 1 d . . .
O1 O -0.0322(4) 0.0335(4) -0.3477(3) 0.0466(14) Uani 1 1 d . A .
O2 O -0.0613(4) -0.1032(4) -0.1333(3) 0.0447(14) Uani 1 1 d . A .
O3 O -0.0227(3) -0.3177(3) -0.2740(3) 0.0370(12) Uani 1 1 d . . .
O4 O -0.2607(4) -0.3218(4) -0.3863(3) 0.0422(14) Uani 1 1 d . A .
O5 O -0.2602(3) -0.1692(3) -0.3162(2) 0.0323(12) Uani 1 1 d . A .
O6 O 0.2216(3) -0.0523(4) -0.2377(3) 0.0419(13) Uani 1 1 d . A .
O7 O 0.1632(3) 0.0638(3) -0.1859(2) 0.0316(11) Uani 1 1 d . A .
C1 C -0.0311(5) -0.0441(6) -0.3271(4) 0.035(2) Uani 1 1 d . . .
C2 C -0.0496(5) -0.1347(5) -0.1913(4) 0.0299(17) Uani 1 1 d . . .
C3 C -0.2087(5) -0.2276(5) -0.3381(4) 0.0316(18) Uani 1 1 d . . .
C4 C -0.5139(5) -0.3261(6) -0.3400(5) 0.085(4) Uani 1 1 d D . .
C5 C -0.4854(14) -0.3222(13) -0.2485(6) 0.209(9) Uani 1 1 d D . .
H5A H -0.5455 -0.3943 -0.2422 0.313 Uiso 1 1 calc R . .
H5B H -0.4874 -0.2569 -0.2198 0.313 Uiso 1 1 calc R . .
H5C H -0.4053 -0.3129 -0.2260 0.313 Uiso 1 1 calc R . .
C6 C -0.5029(8) -0.4309(7) -0.3539(9) 0.136(5) Uani 1 1 d D . .
H6A H -0.5690 -0.4949 -0.3446 0.205 Uiso 1 1 calc R . .
H6B H -0.4260 -0.4155 -0.3165 0.205 Uiso 1 1 calc R . .
H6C H -0.5064 -0.4515 -0.4097 0.205 Uiso 1 1 calc R . .
C7 C -0.6415(5) -0.3462(7) -0.3713(6) 0.075(3) Uani 1 1 d D . .
H7A H -0.6972 -0.4189 -0.3630 0.112 Uiso 1 1 calc R . .
H7B H -0.6642 -0.3502 -0.4291 0.112 Uiso 1 1 calc R . .
H7C H -0.6449 -0.2824 -0.3418 0.112 Uiso 1 1 calc R . .
C8 C -0.3762(5) -0.0565(5) -0.2793(4) 0.052(2) Uani 1 1 d D . .
C9 C -0.2820(10) 0.0535(8) -0.2929(10) 0.242(10) Uani 1 1 d D . .
H9A H -0.2684 0.1216 -0.2558 0.363 Uiso 1 1 calc R . .
H9B H -0.3113 0.0562 -0.3488 0.363 Uiso 1 1 calc R . .
H9C H -0.2064 0.0527 -0.2827 0.363 Uiso 1 1 calc R . .
C10 C -0.3163(12) -0.0421(11) -0.1923(6) 0.179(6) Uani 1 1 d D . .
H10A H -0.3114 0.0245 -0.1593 0.268 Uiso 1 1 calc R . .
H10B H -0.2351 -0.0294 -0.1836 0.268 Uiso 1 1 calc R . .
H10C H -0.3630 -0.1119 -0.1768 0.268 Uiso 1 1 calc R . .
C11 C -0.4843(6) -0.0394(7) -0.2913(6) 0.086(3) Uani 1 1 d D . .
H11A H -0.4633 0.0277 -0.2495 0.129 Uiso 1 1 calc R . .
H11B H -0.5515 -0.1084 -0.2873 0.129 Uiso 1 1 calc R . .
H11C H -0.5076 -0.0266 -0.3448 0.129 Uiso 1 1 calc R . .
C12 C -0.4361(6) -0.1910(7) -0.4607(5) 0.104(4) Uani 1 1 d D . .
C13 C -0.4845(11) -0.3179(8) -0.5137(8) 0.148(5) Uani 1 1 d D . .
H13A H -0.5040 -0.3192 -0.5711 0.222 Uiso 1 1 calc R . .
H13B H -0.5569 -0.3729 -0.5045 0.222 Uiso 1 1 calc R . .
H13C H -0.4225 -0.3394 -0.4979 0.222 Uiso 1 1 calc R . .
C14 C -0.3320(8) -0.1383(11) -0.4888(6) 0.151(6) Uani 1 1 d D . .
H14A H -0.3611 -0.1471 -0.5471 0.226 Uiso 1 1 calc R . .
H14B H -0.2849 -0.1770 -0.4774 0.226 Uiso 1 1 calc R . .
H14C H -0.2814 -0.0561 -0.4604 0.226 Uiso 1 1 calc R . .
C15 C -0.5329(6) -0.1630(7) -0.4972(5) 0.070(3) Uani 1 1 d D . .
H15A H -0.5461 -0.1704 -0.5550 0.104 Uiso 1 1 calc R . .
H15B H -0.5076 -0.0837 -0.4701 0.104 Uiso 1 1 calc R . .
H15C H -0.6078 -0.2166 -0.4901 0.104 Uiso 1 1 calc R . .
C16 C 0.1437(5) -0.0320(5) -0.2307(3) 0.0303(18) Uani 1 1 d . . .
C17 C 0.4027(5) 0.1683(5) -0.0577(4) 0.045(2) Uani 1 1 d D . .
C18 C 0.4827(5) 0.1503(7) -0.0992(5) 0.062(3) Uani 1 1 d D . .
H18A H 0.5408 0.1378 -0.0611 0.093 Uiso 1 1 calc R . .
H18B H 0.5257 0.2188 -0.1172 0.093 Uiso 1 1 calc R . .
H18C H 0.4330 0.0827 -0.1461 0.093 Uiso 1 1 calc R . .
C19 C 0.4855(7) 0.2742(6) 0.0157(4) 0.061(3) Uani 1 1 d D . .
H19A H 0.5455 0.2611 0.0512 0.091 Uiso 1 1 calc R . .
H19B H 0.4374 0.2861 0.0455 0.091 Uiso 1 1 calc R . .
H19C H 0.5263 0.3426 -0.0030 0.091 Uiso 1 1 calc R . .
C20 C 0.3404(7) 0.0612(5) -0.0290(4) 0.056(2) Uani 1 1 d D . .
H20A H 0.4009 0.0488 0.0065 0.084 Uiso 1 1 calc R . .
H20B H 0.2884 -0.0061 -0.0758 0.084 Uiso 1 1 calc R . .
H20C H 0.2916 0.0720 0.0008 0.084 Uiso 1 1 calc R . .
C21 C 0.3386(5) 0.2792(5) -0.2034(4) 0.049(2) Uani 1 1 d D . .
C22 C 0.3575(7) 0.2086(7) -0.2661(4) 0.068(3) Uani 1 1 d D . .
H22A H 0.3852 0.2536 -0.3037 0.101 Uiso 1 1 calc R . .
H22B H 0.2815 0.1371 -0.2961 0.101 Uiso 1 1 calc R . .
H22C H 0.4180 0.1898 -0.2389 0.101 Uiso 1 1 calc R . .
C23 C 0.4594(6) 0.3921(6) -0.1586(5) 0.064(3) Uani 1 1 d D . .
H23A H 0.4857 0.4347 -0.1976 0.096 Uiso 1 1 calc R . .
H23B H 0.5200 0.3736 -0.1311 0.096 Uiso 1 1 calc R . .
H23C H 0.4489 0.4397 -0.1186 0.096 Uiso 1 1 calc R . .
C24 C 0.2500(6) 0.3129(6) -0.2485(5) 0.064(3) Uani 1 1 d D . .
H24A H 0.2817 0.3563 -0.2858 0.097 Uiso 1 1 calc R . .
H24B H 0.2386 0.3610 -0.2097 0.097 Uiso 1 1 calc R . .
H24C H 0.1727 0.2430 -0.2792 0.097 Uiso 1 1 calc R . .
C25 C 0.2042(5) 0.2479(5) -0.0733(3) 0.0393(19) Uani 1 1 d D . .
C26 C 0.1757(7) 0.1870(6) -0.0071(4) 0.059(2) Uani 1 1 d D . .
H26A H 0.1356 0.2170 0.0200 0.088 Uiso 1 1 calc R . .
H26B H 0.2506 0.2014 0.0324 0.088 Uiso 1 1 calc R . .
H26C H 0.1228 0.1037 -0.0315 0.088 Uiso 1 1 calc R . .
C27 C 0.0818(5) 0.2196(6) -0.1314(5) 0.051(2) Uani 1 1 d D . .
H27A H 0.0429 0.2482 -0.1020 0.077 Uiso 1 1 calc R . .
H27B H 0.0310 0.1357 -0.1538 0.077 Uiso 1 1 calc R . .
H27C H 0.0933 0.2566 -0.1754 0.077 Uiso 1 1 calc R . .
C28 C 0.2793(6) 0.3794(5) -0.0346(5) 0.053(2) Uani 1 1 d D . .
H28A H 0.2355 0.4034 -0.0070 0.080 Uiso 1 1 calc R . .
H28B H 0.2935 0.4198 -0.0767 0.080 Uiso 1 1 calc R . .
H28C H 0.3565 0.3986 0.0046 0.080 Uiso 1 1 calc R . .
C29 C 0.1012(5) -0.3526(5) -0.1288(4) 0.052(2) Uani 1 1 d D . .
C30 C 0.0841(7) -0.2797(7) -0.0655(5) 0.074(3) Uani 1 1 d D A .
H30A H 0.1533 -0.2463 -0.0152 0.111 Uiso 1 1 calc R . .
H30B H 0.0106 -0.3287 -0.0549 0.111 Uiso 1 1 calc R . .
H30C H 0.0774 -0.2175 -0.0859 0.111 Uiso 1 1 calc R . .
C31 C 0.2158(6) -0.2681(6) -0.1423(6) 0.068(3) Uani 1 1 d D A .
H31A H 0.2839 -0.2345 -0.0914 0.102 Uiso 1 1 calc R . .
H31B H 0.2057 -0.2064 -0.1610 0.102 Uiso 1 1 calc R . .
H31C H 0.2312 -0.3093 -0.1831 0.102 Uiso 1 1 calc R . .
C32 C 0.1282(8) -0.4371(6) -0.0893(6) 0.088(4) Uani 1 1 d D A .
H32A H 0.1980 -0.3940 -0.0393 0.132 Uiso 1 1 calc R . .
H32B H 0.1456 -0.4815 -0.1265 0.132 Uiso 1 1 calc R . .
H32C H 0.0584 -0.4899 -0.0766 0.132 Uiso 1 1 calc R . .
C33 C -0.0260(5) -0.5334(5) -0.3009(4) 0.055(2) Uani 1 1 d D . .
C34 C -0.1009(8) -0.5504(8) -0.3874(5) 0.086(3) Uani 1 1 d D A .
H34A H -0.0979 -0.6079 -0.4245 0.129 Uiso 1 1 calc R . .
H34B H -0.0685 -0.4769 -0.4020 0.129 Uiso 1 1 calc R . .
H34C H -0.1845 -0.5774 -0.3911 0.129 Uiso 1 1 calc R . .
C35 C 0.1030(6) -0.4913(8) -0.2992(7) 0.095(4) Uani 1 1 d D A .
H35A H 0.1042 -0.5501 -0.3364 0.142 Uiso 1 1 calc R . .
H35B H 0.1547 -0.4776 -0.2443 0.142 Uiso 1 1 calc R . .
H35C H 0.1326 -0.4193 -0.3159 0.142 Uiso 1 1 calc R . .
C36 C -0.0714(8) -0.6513(6) -0.2822(6) 0.091(4) Uani 1 1 d D A .
H36A H -0.0652 -0.7039 -0.3213 0.137 Uiso 1 1 calc R . .
H36B H -0.1555 -0.6831 -0.2858 0.137 Uiso 1 1 calc R . .
H36C H -0.0224 -0.6422 -0.2275 0.137 Uiso 1 1 calc R . .
C37 C -0.1861(5) -0.4894(5) -0.2109(4) 0.046(2) Uani 1 1 d D . .
C38 C -0.2908(6) -0.5632(6) -0.2909(5) 0.059(3) Uani 1 1 d D A .
H38A H -0.3668 -0.5974 -0.2804 0.089 Uiso 1 1 calc R . .
H38B H -0.2799 -0.6247 -0.3157 0.089 Uiso 1 1 calc R . .
H38C H -0.2925 -0.5144 -0.3277 0.089 Uiso 1 1 calc R . .
C39 C -0.1934(7) -0.5654(6) -0.1525(5) 0.070(3) Uani 1 1 d D A .
H39A H -0.2723 -0.5976 -0.1461 0.104 Uiso 1 1 calc R . .
H39B H -0.1304 -0.5190 -0.0998 0.104 Uiso 1 1 calc R . .
H39C H -0.1822 -0.6285 -0.1740 0.104 Uiso 1 1 calc R . .
C40 C -0.2116(5) -0.3956(5) -0.1784(5) 0.051(2) Uani 1 1 d D A .
H40A H -0.2888 -0.4321 -0.1696 0.076 Uiso 1 1 calc R . .
H40B H -0.2148 -0.3506 -0.2178 0.076 Uiso 1 1 calc R . .
H40C H -0.1475 -0.3444 -0.1271 0.076 Uiso 1 1 calc R . .
C41 C 0.0945(14) -0.0686(13) -0.4487(10) 0.057(5) Uiso 0.501(19) 1 d P A 1
H41A H 0.1099 -0.0846 -0.4987 0.086 Uiso 0.501(19) 1 calc PR A 1
H41B H 0.1711 -0.0155 -0.4051 0.086 Uiso 0.501(19) 1 calc PR A 1
H41C H 0.0438 -0.0333 -0.4570 0.086 Uiso 0.501(19) 1 calc PR A 1
C41 C 0.0458(17) -0.1139(16) -0.4724(12) 0.069(6) Uiso 0.499(19) 1 d P A 2
H41D H 0.0580 -0.1431 -0.5204 0.103 Uiso 0.499(19) 1 calc PR A 2
H41E H 0.1193 -0.0423 -0.4387 0.103 Uiso 0.499(19) 1 calc PR A 2
H41F H -0.0208 -0.0985 -0.4890 0.103 Uiso 0.499(19) 1 calc PR A 2
C42 C 0.1272(6) -0.2520(8) -0.4107(5) 0.067(3) Uani 1 1 d . A .
H42A H 0.1365 -0.2653 -0.4634 0.101 Uiso 1 1 calc R . .
H42B H 0.1033 -0.3227 -0.3925 0.101 Uiso 1 1 calc R . .
H42C H 0.2037 -0.1896 -0.3713 0.101 Uiso 1 1 calc R . .
C43 C -0.1086(14) -0.2890(15) -0.5107(10) 0.063(5) Uiso 0.502(16) 1 d P A 1
H43A H -0.0788 -0.2957 -0.5551 0.094 Uiso 0.502(16) 1 calc PR A 1
H43B H -0.1535 -0.2480 -0.5210 0.094 Uiso 0.502(16) 1 calc PR A 1
H43C H -0.1616 -0.3662 -0.5067 0.094 Uiso 0.502(16) 1 calc PR A 1
C43 C -0.1205(13) -0.3456(14) -0.4988(10) 0.054(5) Uiso 0.498(16) 1 d P A 2
H43D H -0.1009 -0.3575 -0.5475 0.080 Uiso 0.498(16) 1 calc PR A 2
H43E H -0.1905 -0.3350 -0.5124 0.080 Uiso 0.498(16) 1 calc PR A 2
H43F H -0.1388 -0.4132 -0.4771 0.080 Uiso 0.498(16) 1 calc PR A 2

loop_
_atom_site_aniso_label
_atom_site_aniso_U_11
_atom_site_aniso_U_22
_atom_site_aniso_U_33
_atom_site_aniso_U_23
_atom_site_aniso_U_13
_atom_site_aniso_U_12
Re1 0.01969(10) 0.03407(12) 0.02394(12) 0.00599(9) 0.00951(9) 0.01188(8)
Si1 0.0248(7) 0.0422(9) 0.0399(10) 0.0056(8) 0.0100(7) 0.0182(7)
Si2 0.0283(7) 0.0326(8) 0.0326(9) 0.0103(7) 0.0119(7) 0.0142(6)
Si3 0.0301(8) 0.0289(8) 0.0558(11) 0.0064(8) 0.0153(8) 0.0145(7)
P1 0.0408(8) 0.0783(12) 0.0322(9) 0.0072(8) 0.0154(7) 0.0312(8)
O1 0.048(2) 0.036(2) 0.054(3) 0.026(2) 0.013(2) 0.0187(18)
O2 0.053(2) 0.047(2) 0.035(2) 0.0108(19) 0.0264(19) 0.0211(19)
O3 0.0277(18) 0.040(2) 0.042(2) 0.0053(19) 0.0080(18) 0.0189(16)
O4 0.026(2) 0.034(2) 0.046(3) -0.004(2) 0.002(2) 0.0080(17)
O5 0.0204(16) 0.036(2) 0.040(2) 0.0034(18) 0.0112(17) 0.0139(15)
O6 0.0249(19) 0.044(2) 0.050(3) 0.005(2) 0.0132(19) 0.0135(17)
O7 0.0280(17) 0.033(2) 0.034(2) 0.0091(17) 0.0134(16) 0.0140(15)
C1 0.020(3) 0.048(4) 0.025(3) 0.003(3) 0.009(2) 0.008(3)
C2 0.025(3) 0.024(3) 0.040(3) 0.015(3) 0.015(3) 0.008(2)
C3 0.012(3) 0.032(3) 0.039(3) 0.013(3) 0.008(2) 0.001(2)
C4 0.031(3) 0.038(4) 0.179(10) 0.018(5) 0.035(5) 0.016(3)
C5 0.133(13) 0.166(11) 0.221(14) 0.126(10) -0.006(11) 0.009(10)
C6 0.067(5) 0.088(6) 0.265(13) 0.090(7) 0.079(7) 0.026(5)
C7 0.038(3) 0.084(5) 0.111(6) 0.035(5) 0.038(4) 0.029(3)
C8 0.042(3) 0.048(4) 0.060(5) 0.002(3) 0.007(3) 0.027(3)
C9 0.132(7) 0.036(6) 0.55(3) -0.010(10) 0.190(11) 0.021(6)
C10 0.231(9) 0.207(9) 0.097(10) -0.058(8) -0.042(9) 0.181(7)
C11 0.069(4) 0.092(5) 0.101(7) -0.017(5) 0.021(5) 0.057(4)
C12 0.070(4) 0.204(9) 0.050(5) 0.027(6) 0.011(4) 0.086(5)
C13 0.171(9) 0.168(9) 0.095(9) -0.035(8) -0.003(8) 0.117(7)
C14 0.089(8) 0.239(11) 0.091(6) 0.117(6) 0.024(6) 0.043(8)
C15 0.061(4) 0.069(4) 0.070(6) 0.019(4) -0.002(4) 0.039(4)
C16 0.018(3) 0.046(3) 0.022(3) 0.011(3) 0.009(2) 0.010(2)
C17 0.037(3) 0.049(3) 0.040(4) 0.005(3) -0.003(3) 0.025(3)
C18 0.035(3) 0.067(4) 0.073(6) -0.008(4) 0.002(4) 0.031(3)
C19 0.047(4) 0.057(4) 0.051(5) -0.001(4) -0.016(4) 0.026(3)
C20 0.072(4) 0.048(4) 0.051(4) 0.017(3) 0.008(4) 0.037(3)
C21 0.036(3) 0.045(4) 0.050(4) 0.012(3) 0.021(3) 0.005(3)
C22 0.062(4) 0.059(5) 0.047(4) 0.005(4) 0.029(4) 0.000(4)
C23 0.043(4) 0.051(4) 0.065(5) 0.018(4) 0.018(4) -0.002(4)
C24 0.059(5) 0.066(4) 0.050(4) 0.034(4) 0.014(4) 0.015(4)
C25 0.040(3) 0.033(3) 0.044(4) 0.006(3) 0.016(3) 0.019(3)
C26 0.080(4) 0.062(4) 0.056(4) 0.021(3) 0.048(3) 0.039(3)
C27 0.040(3) 0.050(4) 0.066(5) 0.003(3) 0.019(3) 0.026(3)
C28 0.061(4) 0.036(3) 0.063(5) 0.002(3) 0.019(4) 0.028(3)
C29 0.043(3) 0.042(3) 0.069(5) 0.018(3) 0.007(3) 0.026(3)
C30 0.069(5) 0.070(5) 0.059(5) 0.009(4) -0.007(4) 0.033(4)
C31 0.039(4) 0.050(4) 0.104(7) 0.023(4) 0.005(4) 0.024(3)
C32 0.068(5) 0.071(5) 0.095(7) 0.024(5) -0.013(5) 0.033(4)
C33 0.049(3) 0.042(4) 0.079(5) 0.004(3) 0.029(4) 0.026(3)
C34 0.098(5) 0.073(6) 0.077(6) -0.012(5) 0.047(5) 0.032(5)
C35 0.082(5) 0.080(5) 0.139(9) 0.011(6) 0.053(5) 0.050(4)
C36 0.099(5) 0.036(4) 0.148(9) 0.012(5) 0.050(6) 0.040(4)
C37 0.045(3) 0.036(3) 0.062(4) 0.018(3) 0.028(3) 0.019(3)
C38 0.032(3) 0.045(4) 0.078(6) 0.000(4) 0.012(4) 0.008(3)
C39 0.069(4) 0.066(4) 0.088(6) 0.037(4) 0.037(4) 0.037(4)
C40 0.045(3) 0.052(4) 0.061(4) 0.015(3) 0.028(3) 0.024(3)
C42 0.054(4) 0.089(5) 0.066(5) 0.014(4) 0.030(4) 0.039(4)

loop_
_atom_type_symbol
_atom_type_description
_atom_type_scat_dispersion_real
_atom_type_scat_dispersion_imag
_atom_type_scat_source
C C 0.0033 0.0016 'International Tables Vol C Tables 4.2.6.8 and 6.1.1.4'
H H 0.0000 0.0000 'International Tables Vol C Tables 4.2.6.8 and 6.1.1.4'
O O 0.0106 0.0060 'International Tables Vol C Tables 4.2.6.8 and 6.1.1.4'
Si Si 0.0817 0.0704 'International Tables Vol C Tables 4.2.6.8 and 6.1.1.4'
P P 0.1023 0.0942 'International Tables Vol C Tables 4.2.6.8 and 6.1.1.4'
Re Re -1.0185 7.2310 'International Tables Vol C Tables 4.2.6.8 and 6.1.1.4'

loop_
_geom_angle_atom_site_label_1
_geom_angle_atom_site_label_2
_geom_angle_atom_site_label_3
_geom_angle
C1 Re1 C2 93.7(3)
C1 Re1 O3 171.5(2)
C2 Re1 O3 94.6(2)
C1 Re1 C3 76.0(2)
C2 Re1 C3 81.1(3)
O3 Re1 C3 104.0(2)
C1 Re1 C16 74.8(3)
C2 Re1 C16 81.2(2)
O3 Re1 C16 107.9(2)
C3 Re1 C16 144.5(3)
C1 Re1 P1 84.8(2)
C2 Re1 P1 176.82(15)
O3 Re1 P1 86.93(14)
C3 Re1 P1 101.23(19)
C16 Re1 P1 95.68(18)
O5 Si1 C12 108.6(3)
O5 Si1 C8 99.6(2)
C12 Si1 C8 119.0(4)
O5 Si1 C4 109.2(3)
C12 Si1 C4 108.5(3)
C8 Si1 C4 111.3(3)
O7 Si2 C25 98.8(2)
O7 Si2 C21 106.1(2)
C25 Si2 C21 113.1(3)
O7 Si2 C17 109.6(2)
C25 Si2 C17 113.8(3)
C21 Si2 C17 114.0(3)
O3 Si3 C33 106.5(3)
O3 Si3 C29 108.4(2)
C33 Si3 C29 110.5(3)
O3 Si3 C37 109.5(3)
C33 Si3 C37 109.9(3)
C29 Si3 C37 112.0(3)
C41 P1 C43 79.5(9)
C41 P1 C42 104.4(8)
C43 P1 C42 112.9(7)
C41 P1 C43 102.2(8)
C43 P1 C43 23.9(7)
C42 P1 C43 99.8(6)
C41 P1 C41 18.6(7)
C43 P1 C41 98.1(8)
C42 P1 C41 97.6(6)
C43 P1 C41 120.7(7)
C41 P1 Re1 120.1(8)
C43 P1 Re1 118.9(6)
C42 P1 Re1 115.4(3)
C43 P1 Re1 112.3(5)
C41 P1 Re1 110.1(5)
Si3 O3 Re1 157.4(3)
C3 O5 Si1 134.1(3)
C16 O7 Si2 137.3(4)
O1 C1 Re1 178.9(6)
O2 C2 Re1 174.0(6)
O4 C3 O5 125.9(5)
O4 C3 Re1 108.8(5)
O5 C3 Re1 125.4(4)
C7 C4 C6 115.6(6)
C7 C4 C5 106.2(9)
C6 C4 C5 88.9(10)
C7 C4 Si1 112.2(6)
C6 C4 Si1 120.7(6)
C5 C4 Si1 109.5(6)
C10 C8 C11 111.0(8)
C10 C8 C9 100.7(9)
C11 C8 C9 103.6(7)
C10 C8 Si1 115.5(7)
C11 C8 Si1 116.3(4)
C9 C8 Si1 107.8(7)
C14 C12 C15 112.9(9)
C14 C12 C13 93.1(9)
C15 C12 C13 104.2(7)
C14 C12 Si1 115.8(5)
C15 C12 Si1 116.5(6)
C13 C12 Si1 110.9(7)
O6 C16 O7 125.0(5)
O6 C16 Re1 111.2(4)
O7 C16 Re1 123.7(4)
C18 C17 C20 107.5(6)
C18 C17 C19 107.2(5)
C20 C17 C19 109.7(6)
C18 C17 Si2 112.7(5)
C20 C17 Si2 109.7(4)
C19 C17 Si2 110.0(5)
C24 C21 C22 107.7(6)
C24 C21 C23 107.1(6)
C22 C21 C23 108.0(6)
C24 C21 Si2 112.4(5)
C22 C21 Si2 110.5(5)
C23 C21 Si2 110.9(5)
C27 C25 C26 105.0(5)
C27 C25 C28 108.4(6)
C26 C25 C28 108.5(5)
C27 C25 Si2 110.7(4)
C26 C25 Si2 111.4(5)
C28 C25 Si2 112.5(5)
C32 C29 C31 107.0(6)
C32 C29 C30 107.0(7)
C31 C29 C30 105.4(6)
C32 C29 Si3 116.3(4)
C31 C29 Si3 109.8(5)
C30 C29 Si3 110.7(5)
C34 C33 C35 106.8(7)
C34 C33 C36 108.4(6)
C35 C33 C36 107.1(7)
C34 C33 Si3 108.8(6)
C35 C33 Si3 111.1(5)
C36 C33 Si3 114.4(6)
C39 C37 C40 108.5(6)
C39 C37 C38 108.0(5)
C40 C37 C38 104.9(6)
C39 C37 Si3 113.7(5)
C40 C37 Si3 110.4(4)
C38 C37 Si3 111.0(5)

loop_
_geom_bond_atom_site_label_1
_geom_bond_atom_site_label_2
_geom_bond_distance
Re1 C1 1.926(8)
Re1 C2 1.958(7)
Re1 O3 2.032(5)
Re1 C3 2.077(6)
Re1 C16 2.078(5)
Re1 P1 2.486(2)
Si1 O5 1.698(4)
Si1 C12 1.844(9)
Si1 C8 1.888(7)
Si1 C4 1.902(7)
Si2 O7 1.691(4)
Si2 C25 1.919(7)
Si2 C21 1.928(7)
Si2 C17 1.941(7)
Si3 O3 1.637(5)
Si3 C33 1.937(7)
Si3 C29 1.927(6)
Si3 C37 1.943(7)
P1 C41 1.66(2)
P1 C43 1.752(15)
P1 C42 1.802(9)
P1 C43 1.905(14)
P1 C41 1.943(17)
O1 C1 1.150(9)
O2 C2 1.141(8)
O4 C3 1.215(7)
O5 C3 1.339(9)
O6 C16 1.214(8)
O7 C16 1.314(8)
C4 C7 1.526(8)
C4 C6 1.484(10)
C4 C5 1.559(11)
C8 C10 1.490(10)
C8 C11 1.522(9)
C8 C9 1.540(10)
C12 C14 1.484(10)
C12 C15 1.514(9)
C12 C13 1.597(10)
C17 C18 1.523(9)
C17 C20 1.524(8)
C17 C19 1.539(7)
C21 C24 1.524(9)
C21 C22 1.525(9)
C21 C23 1.545(7)
C25 C27 1.532(8)
C25 C26 1.535(8)
C25 C28 1.543(7)
C29 C32 1.529(9)
C29 C31 1.532(8)
C29 C30 1.537(9)
C33 C34 1.527(9)
C33 C35 1.533(9)
C33 C36 1.532(9)
C37 C39 1.526(9)
C37 C40 1.539(9)
C37 C38 1.537(7)
